data_7016689
loop_
_publ_author_name
'Rozenel, Sergio S.'
'Kerr, John B.'
'Arnold, John'

_publ_section_title
;
 Metal complexes of Co, Ni and Cu with the pincer ligand
 HN(CH(2)CH(2)P(i)Pr(2))(2): preparation, characterization and
 electrochemistry.
;
_journal_issue 40
_journal_name_full 'Dalton transactions (Cambridge, England : 2003)'
_journal_page_first 10397
_journal_page_last 10405
_journal_paper_doi 10.1039/c1dt10599j
_journal_volume 40
_journal_year 2011
_chemical_formula_moiety 'C16 H37 Br Cu N P2'
_chemical_formula_sum 'C16 H37 Br Cu N P2'
_chemical_formula_weight 448.86
_chemical_name_common hb_01_37_01
_chemical_name_systematic
;
?
;
_space_group_IT_number 2
_symmetry_cell_setting triclinic
_symmetry_space_group_name_Hall '-P 1'
_symmetry_space_group_name_H-M 'P -1'
_atom_sites_solution_hydrogens geom
_atom_sites_solution_primary direct
_atom_sites_solution_secondary difmap
_audit_creation_method SHELXL-97
_cell_angle_alpha 88.971(2)
_cell_angle_beta 76.820(2)
_cell_angle_gamma 70.614(2)
_cell_formula_units_Z 4
_cell_length_a 10.9127(17)
_cell_length_b 14.507(2)
_cell_length_c 14.876(2)
_cell_measurement_reflns_used 9904
_cell_measurement_temperature 127(2)
_cell_measurement_theta_max 25.38
_cell_measurement_theta_min 2.72
_cell_volume 2158.7(5)
_computing_cell_refinement 'Bruker SAINT'
_computing_data_collection 'Bruker APEX2'
_computing_data_reduction 'Bruker SAINT'
_computing_molecular_graphics ORTEP-32
_computing_publication_material WinGX
_computing_structure_refinement SHELXL-97
_computing_structure_solution SHELXS-97
_diffrn_ambient_temperature 127(2)
_diffrn_detector_area_resol_mean 8.366
_diffrn_measured_fraction_theta_full 0.996
_diffrn_measured_fraction_theta_max 0.992
_diffrn_measurement_device_type 'Bruker APEX-I CCD'
_diffrn_measurement_method 'phi and omega scans'
_diffrn_radiation_monochromator graphite
_diffrn_radiation_source 'fine-focus sealed tube'
_diffrn_radiation_type MoK\a
_diffrn_radiation_wavelength 0.71073
_diffrn_reflns_av_R_equivalents 0.0230
_diffrn_reflns_av_sigmaI/netI 0.0196
_diffrn_reflns_limit_h_max 13
_diffrn_reflns_limit_h_min -13
_diffrn_reflns_limit_k_max 17
_diffrn_reflns_limit_k_min -17
_diffrn_reflns_limit_l_max 17
_diffrn_reflns_limit_l_min -17
_diffrn_reflns_number 38419
_diffrn_reflns_theta_full 25.00
_diffrn_reflns_theta_max 25.40
_diffrn_reflns_theta_min 2.72
_exptl_absorpt_coefficient_mu 3.007
_exptl_absorpt_correction_T_max 0.3148
_exptl_absorpt_correction_T_min 0.0934
_exptl_absorpt_correction_type multi-scan
_exptl_absorpt_process_details SADABS
_exptl_crystal_colour colorless
_exptl_crystal_density_diffrn 1.381
_exptl_crystal_density_method 'not measured'
_exptl_crystal_description block
_exptl_crystal_F_000 936
_exptl_crystal_size_max 0.66
_exptl_crystal_size_mid 0.45
_exptl_crystal_size_min 0.30
_refine_diff_density_max 0.439
_refine_diff_density_min -0.197
_refine_diff_density_rms 0.054
_refine_ls_extinction_method none
_refine_ls_goodness_of_fit_ref 1.037
_refine_ls_hydrogen_treatment constr
_refine_ls_matrix_type full
_refine_ls_number_parameters 395
_refine_ls_number_reflns 7882
_refine_ls_number_restraints 0
_refine_ls_restrained_S_all 1.037
_refine_ls_R_factor_all 0.0263
_refine_ls_R_factor_gt 0.0211
_refine_ls_shift/su_max 0.002
_refine_ls_shift/su_mean 0.000
_refine_ls_structure_factor_coef Fsqd
_refine_ls_weighting_details 'calc w=1/[\s^2^(Fo^2^)+(0.0284P)^2^+0.6910P] where P=(Fo^2^+2Fc^2^)/3'
_refine_ls_weighting_scheme calc
_refine_ls_wR_factor_gt 0.0507
_refine_ls_wR_factor_ref 0.0527
_reflns_number_gt 7044
_reflns_number_total 7882
_reflns_threshold_expression >2sigma(I)
_cod_data_source_file c1dt10599j.txt
_cod_data_source_block shelxl
_cod_depositor_comments
;
The following automatic conversions were performed:

'_symmetry_cell_setting' value 'Triclinic' changed to 'triclinic'
according to /home/saulius/struct/CIF-dictionaries/cif_core.dic
dictionary named 'cif_core.dic' version 2.4.1 from 2010-06-29.

Automatic conversion script
Id: cif_fix_values 1715 2011-07-08 13:25:40Z adriana 
;
_cod_original_cell_volume 2158.7(6)
_cod_original_sg_symbol_H-M P-1
_cod_database_code 7016689

loop_
_symmetry_equiv_pos_as_xyz
'x, y, z'
'-x, -y, -z'

loop_
_atom_site_label
_atom_site_type_symbol
_atom_site_fract_x
_atom_site_fract_y
_atom_site_fract_z
_atom_site_U_iso_or_equiv
_atom_site_adp_type
_atom_site_occupancy
_atom_site_symmetry_multiplicity
_atom_site_calc_flag
_atom_site_refinement_flags
C1 C -0.32406(19) 0.40710(15) 0.49629(13) 0.0275(4) Uani 1 1 d .
H1 H -0.3899 0.4376 0.4581 0.033 Uiso 1 1 calc R
C2 C -0.3066(2) 0.48880(16) 0.55105(15) 0.0370(5) Uani 1 1 d .
H2A H -0.3914 0.5241 0.5945 0.056 Uiso 1 1 calc R
H2B H -0.2796 0.5344 0.5082 0.056 Uiso 1 1 calc R
H2C H -0.2377 0.4601 0.5855 0.056 Uiso 1 1 calc R
C3 C -0.3775(2) 0.34037(19) 0.56250(15) 0.0454(6) Uani 1 1 d .
H3A H -0.3104 0.3058 0.5965 0.068 Uiso 1 1 calc R
H3B H -0.3969 0.2926 0.5272 0.068 Uiso 1 1 calc R
H3C H -0.4595 0.3798 0.6063 0.068 Uiso 1 1 calc R
C4 C -0.20157(19) 0.25528(14) 0.34114(12) 0.0241(4) Uani 1 1 d .
H4 H -0.1293 0.2420 0.2831 0.029 Uiso 1 1 calc R
C5 C -0.3325(2) 0.30131(16) 0.31124(14) 0.0345(5) Uani 1 1 d .
H5A H -0.3385 0.2576 0.2642 0.052 Uiso 1 1 calc R
H5B H -0.3352 0.3644 0.2854 0.052 Uiso 1 1 calc R
H5C H -0.4079 0.3115 0.3649 0.052 Uiso 1 1 calc R
C6 C -0.1919(2) 0.15513(15) 0.37938(15) 0.0334(5) Uani 1 1 d .
H6A H -0.2696 0.1620 0.4305 0.050 Uiso 1 1 calc R
H6B H -0.1100 0.1291 0.4018 0.050 Uiso 1 1 calc R
H6C H -0.1900 0.1101 0.3303 0.050 Uiso 1 1 calc R
C7 C -0.1259(2) 0.42569(15) 0.33645(13) 0.0276(4) Uani 1 1 d .
H7A H -0.1799 0.4345 0.2898 0.033 Uiso 1 1 calc R
H7B H -0.1500 0.4897 0.3703 0.033 Uiso 1 1 calc R
C8 C 0.0224(2) 0.39029(16) 0.28830(13) 0.0290(4) Uani 1 1 d .
H8A H 0.0462 0.3272 0.2529 0.035 Uiso 1 1 calc R
H8B H 0.0417 0.4386 0.2444 0.035 Uiso 1 1 calc R
C9 C 0.2479(2) 0.33150(15) 0.32030(13) 0.0294(4) Uani 1 1 d .
H9A H 0.2960 0.3423 0.3659 0.035 Uiso 1 1 calc R
H9B H 0.2757 0.3629 0.2632 0.035 Uiso 1 1 calc R
C10 C 0.28680(19) 0.22154(15) 0.29826(12) 0.0263(4) Uani 1 1 d .
H10A H 0.3854 0.1917 0.2840 0.032 Uiso 1 1 calc R
H10B H 0.2566 0.2112 0.2425 0.032 Uiso 1 1 calc R
C11 C 0.21126(19) 0.05119(14) 0.32982(12) 0.0237(4) Uani 1 1 d .
H11 H 0.1424 0.0771 0.2929 0.028 Uiso 1 1 calc R
C12 C 0.1662(2) -0.02044(16) 0.39380(14) 0.0332(5) Uani 1 1 d .
H12A H 0.1414 -0.0649 0.3583 0.050 Uiso 1 1 calc R
H12B H 0.0887 0.0159 0.4428 0.050 Uiso 1 1 calc R
H12C H 0.2393 -0.0585 0.4215 0.050 Uiso 1 1 calc R
C13 C 0.3430(2) -0.00227(18) 0.26024(16) 0.0430(6) Uani 1 1 d .
H13A H 0.4138 -0.0297 0.2933 0.064 Uiso 1 1 calc R
H13B H 0.3669 0.0439 0.2167 0.064 Uiso 1 1 calc R
H13C H 0.3325 -0.0553 0.2262 0.064 Uiso 1 1 calc R
C14 C 0.34524(19) 0.10774(15) 0.46004(12) 0.0252(4) Uani 1 1 d .
H14 H 0.4165 0.0498 0.4232 0.030 Uiso 1 1 calc R
C15 C 0.4081(2) 0.18318(19) 0.47819(16) 0.0411(6) Uani 1 1 d .
H15A H 0.3381 0.2417 0.5114 0.062 Uiso 1 1 calc R
H15B H 0.4532 0.2010 0.4191 0.062 Uiso 1 1 calc R
H15C H 0.4732 0.1552 0.5156 0.062 Uiso 1 1 calc R
C16 C 0.2838(2) 0.07451(16) 0.55286(13) 0.0312(5) Uani 1 1 d .
H16A H 0.3532 0.0470 0.5871 0.047 Uiso 1 1 calc R
H16B H 0.2457 0.0246 0.5416 0.047 Uiso 1 1 calc R
H16C H 0.2131 0.1308 0.5892 0.047 Uiso 1 1 calc R
C17 C -0.34511(19) 0.25976(15) 0.00673(12) 0.0253(4) Uani 1 1 d .
H17 H -0.4127 0.2613 -0.0292 0.030 Uiso 1 1 calc R
C18 C -0.3978(2) 0.35260(16) 0.07093(13) 0.0351(5) Uani 1 1 d .
H18A H -0.4765 0.3516 0.1179 0.053 Uiso 1 1 calc R
H18B H -0.4225 0.4102 0.0348 0.053 Uiso 1 1 calc R
H18C H -0.3281 0.3555 0.1012 0.053 Uiso 1 1 calc R
C19 C -0.3224(2) 0.16861(16) 0.06330(14) 0.0333(5) Uani 1 1 d .
H19A H -0.2525 0.1644 0.0960 0.050 Uiso 1 1 calc R
H19B H -0.2946 0.1100 0.0217 0.050 Uiso 1 1 calc R
H19C H -0.4056 0.1733 0.1083 0.050 Uiso 1 1 calc R
C20 C -0.22787(19) 0.35696(14) -0.15082(12) 0.0250(4) Uani 1 1 d .
H20 H -0.1574 0.3369 -0.2098 0.030 Uiso 1 1 calc R
C21 C -0.2155(2) 0.44977(15) -0.11223(15) 0.0336(5) Uani 1 1 d .
H21A H -0.2181 0.4973 -0.1600 0.050 Uiso 1 1 calc R
H21B H -0.1307 0.4333 -0.0935 0.050 Uiso 1 1 calc R
H21C H -0.2899 0.4781 -0.0585 0.050 Uiso 1 1 calc R
C22 C -0.3611(2) 0.37861(16) -0.17843(14) 0.0339(5) Uani 1 1 d .
H22A H -0.4350 0.4037 -0.1238 0.051 Uiso 1 1 calc R
H22B H -0.3651 0.3183 -0.2043 0.051 Uiso 1 1 calc R
H22C H -0.3685 0.4277 -0.2249 0.051 Uiso 1 1 calc R
C23 C -0.15480(19) 0.14823(15) -0.15692(13) 0.0269(4) Uani 1 1 d .
H23A H -0.1788 0.0953 -0.1224 0.032 Uiso 1 1 calc R
H23B H -0.2114 0.1691 -0.2020 0.032 Uiso 1 1 calc R
C24 C -0.00779(19) 0.11014(15) -0.20807(13) 0.0262(4) Uani 1 1 d .
H24A H 0.0089 0.0532 -0.2504 0.031 Uiso 1 1 calc R
H24B H 0.0150 0.1619 -0.2455 0.031 Uiso 1 1 calc R
C25 C 0.22025(19) 0.05592(14) -0.18259(13) 0.0252(4) Uani 1 1 d .
H25A H 0.2440 0.0138 -0.2399 0.030 Uiso 1 1 calc R
H25B H 0.2719 0.0183 -0.1392 0.030 Uiso 1 1 calc R
C26 C 0.25864(19) 0.14761(14) -0.20560(12) 0.0221(4) Uani 1 1 d .
H26A H 0.2233 0.1767 -0.2591 0.027 Uiso 1 1 calc R
H26B H 0.3573 0.1283 -0.2239 0.027 Uiso 1 1 calc R
C27 C 0.33231(18) 0.21867(15) -0.04718(12) 0.0229(4) Uani 1 1 d .
H27 H 0.4037 0.2411 -0.0858 0.027 Uiso 1 1 calc R
C28 C 0.3929(2) 0.10998(15) -0.03158(14) 0.0310(5) Uani 1 1 d .
H28A H 0.4633 0.1010 0.0019 0.046 Uiso 1 1 calc R
H28B H 0.4311 0.0725 -0.0914 0.046 Uiso 1 1 calc R
H28C H 0.3231 0.0869 0.0048 0.046 Uiso 1 1 calc R
C29 C 0.2788(2) 0.27760(16) 0.04685(12) 0.0292(5) Uani 1 1 d .
H29A H 0.2081 0.2566 0.0850 0.044 Uiso 1 1 calc R
H29B H 0.2426 0.3475 0.0371 0.044 Uiso 1 1 calc R
H29C H 0.3517 0.2662 0.0784 0.044 Uiso 1 1 calc R
C30 C 0.19458(18) 0.35238(13) -0.17209(11) 0.0200(4) Uani 1 1 d .
H30 H 0.1222 0.3657 -0.2063 0.024 Uiso 1 1 calc R
C31 C 0.1578(2) 0.44219(15) -0.10664(13) 0.0319(5) Uani 1 1 d .
H31A H 0.2342 0.4387 -0.0809 0.048 Uiso 1 1 calc R
H31B H 0.0813 0.4440 -0.0563 0.048 Uiso 1 1 calc R
H31C H 0.1344 0.5015 -0.1407 0.048 Uiso 1 1 calc R
C32 C 0.3245(2) 0.33990(15) -0.24510(13) 0.0295(4) Uani 1 1 d .
H32A H 0.3182 0.4018 -0.2744 0.044 Uiso 1 1 calc R
H32B H 0.3382 0.2887 -0.2921 0.044 Uiso 1 1 calc R
H32C H 0.3999 0.3213 -0.2154 0.044 Uiso 1 1 calc R
N1 N 0.10250(15) 0.37781(12) 0.35795(10) 0.0241(3) Uani 1 1 d .
H1A H 0.0861 0.4387 0.3864 0.029 Uiso 1 1 calc R
N2 N 0.07648(15) 0.08102(11) -0.14072(10) 0.0221(3) Uani 1 1 d .
H2 H 0.0618 0.0272 -0.1114 0.027 Uiso 1 1 calc R
P1 P -0.16275(5) 0.33556(3) 0.41820(3) 0.01862(10) Uani 1 1 d .
P2 P 0.21339(5) 0.15904(4) 0.39494(3) 0.01839(10) Uani 1 1 d .
P3 P -0.18597(5) 0.25318(4) -0.07542(3) 0.01855(10) Uani 1 1 d .
P4 P 0.19429(4) 0.24101(3) -0.10772(3) 0.01661(10) Uani 1 1 d .
Cu1 Cu 0.02917(2) 0.282268(16) 0.464996(13) 0.01909(6) Uani 1 1 d .
Cu2 Cu 0.01051(2) 0.207505(16) -0.034495(13) 0.01852(6) Uani 1 1 d .
Br1 Br 0.03342(2) 0.347290(14) 0.614194(12) 0.02694(6) Uani 1 1 d .
Br2 Br 0.029341(19) 0.131040(14) 0.112131(12) 0.02555(5) Uani 1 1 d .

loop_
_atom_site_aniso_label
_atom_site_aniso_U_11
_atom_site_aniso_U_22
_atom_site_aniso_U_33
_atom_site_aniso_U_23
_atom_site_aniso_U_13
_atom_site_aniso_U_12
C1 0.0170(10) 0.0301(12) 0.0296(10) -0.0095(8) -0.0041(8) -0.0009(9)
C2 0.0259(12) 0.0330(13) 0.0430(12) -0.0165(10) -0.0054(9) 0.0011(10)
C3 0.0351(13) 0.0601(17) 0.0359(12) -0.0150(11) 0.0134(10) -0.0228(13)
C4 0.0255(11) 0.0230(11) 0.0205(9) -0.0042(7) -0.0011(7) -0.0064(9)
C5 0.0407(13) 0.0366(13) 0.0320(10) 0.0002(9) -0.0177(9) -0.0145(11)
C6 0.0341(12) 0.0203(11) 0.0448(12) -0.0027(9) -0.0080(10) -0.0082(10)
C7 0.0267(11) 0.0223(11) 0.0345(10) 0.0105(8) -0.0093(8) -0.0080(9)
C8 0.0284(11) 0.0320(12) 0.0283(10) 0.0121(9) -0.0055(8) -0.0135(10)
C9 0.0236(11) 0.0322(12) 0.0322(10) 0.0074(9) 0.0003(8) -0.0137(10)
C10 0.0204(10) 0.0292(11) 0.0234(9) 0.0030(8) 0.0037(8) -0.0065(9)
C11 0.0190(10) 0.0255(11) 0.0243(9) -0.0050(8) -0.0032(7) -0.0054(9)
C12 0.0378(13) 0.0288(12) 0.0374(11) -0.0004(9) -0.0106(9) -0.0158(10)
C13 0.0323(13) 0.0413(15) 0.0469(13) -0.0235(11) 0.0091(10) -0.0124(11)
C14 0.0170(10) 0.0267(11) 0.0271(9) -0.0034(8) -0.0063(8) -0.0003(9)
C15 0.0317(13) 0.0531(16) 0.0489(13) 0.0076(11) -0.0185(10) -0.0221(12)
C16 0.0362(12) 0.0306(12) 0.0274(10) 0.0039(8) -0.0147(9) -0.0074(10)
C17 0.0166(10) 0.0338(12) 0.0262(9) 0.0058(8) -0.0039(8) -0.0104(9)
C18 0.0273(12) 0.0398(14) 0.0287(10) 0.0025(9) 0.0042(8) -0.0063(10)
C19 0.0265(12) 0.0402(13) 0.0365(11) 0.0122(9) -0.0057(9) -0.0172(10)
C20 0.0245(11) 0.0272(11) 0.0223(9) 0.0043(8) -0.0031(8) -0.0093(9)
C21 0.0313(12) 0.0246(12) 0.0466(12) 0.0078(9) -0.0100(10) -0.0115(10)
C22 0.0339(13) 0.0352(13) 0.0341(11) 0.0067(9) -0.0163(9) -0.0082(10)
C23 0.0255(11) 0.0242(11) 0.0331(10) -0.0060(8) -0.0090(8) -0.0094(9)
C24 0.0267(11) 0.0234(11) 0.0269(9) -0.0068(8) -0.0072(8) -0.0054(9)
C25 0.0228(10) 0.0203(10) 0.0280(9) -0.0059(8) -0.0020(8) -0.0036(9)
C26 0.0179(10) 0.0240(11) 0.0201(8) -0.0042(7) -0.0002(7) -0.0041(8)
C27 0.0166(10) 0.0317(11) 0.0228(9) 0.0055(8) -0.0056(7) -0.0109(9)
C28 0.0233(11) 0.0326(12) 0.0321(10) 0.0040(9) -0.0107(8) -0.0003(10)
C29 0.0340(12) 0.0334(12) 0.0258(9) 0.0023(8) -0.0142(9) -0.0139(10)
C30 0.0172(10) 0.0215(10) 0.0201(8) 0.0031(7) -0.0044(7) -0.0051(8)
C31 0.0411(13) 0.0231(11) 0.0296(10) 0.0044(8) -0.0072(9) -0.0090(10)
C32 0.0237(11) 0.0308(12) 0.0295(10) 0.0089(9) 0.0007(8) -0.0083(9)
N1 0.0223(9) 0.0203(9) 0.0282(8) 0.0024(7) -0.0030(7) -0.0074(7)
N2 0.0212(9) 0.0190(9) 0.0255(8) -0.0008(6) -0.0039(6) -0.0068(7)
P1 0.0158(2) 0.0171(2) 0.0201(2) 0.00001(18) -0.00174(18) -0.0034(2)
P2 0.0139(2) 0.0200(3) 0.0178(2) -0.00067(18) -0.00052(17) -0.0033(2)
P3 0.0155(2) 0.0196(3) 0.0208(2) -0.00058(18) -0.00295(18) -0.0070(2)
P4 0.0130(2) 0.0192(2) 0.0165(2) -0.00011(17) -0.00186(17) -0.0050(2)
Cu1 0.01512(12) 0.02003(12) 0.01848(11) -0.00004(9) -0.00062(8) -0.00333(10)
Cu2 0.01491(12) 0.02140(13) 0.01874(11) -0.00103(9) -0.00164(8) -0.00689(10)
Br1 0.02984(12) 0.02616(11) 0.02165(9) -0.00316(7) -0.00551(8) -0.00542(9)
Br2 0.02776(11) 0.03018(12) 0.02067(9) 0.00437(7) -0.00449(7) -0.01325(9)

loop_
_atom_type_symbol
_atom_type_description
_atom_type_scat_dispersion_real
_atom_type_scat_dispersion_imag
_atom_type_scat_source
C C 0.0033 0.0016 'International Tables Vol C Tables 4.2.6.8 and 6.1.1.4'
H H 0.0000 0.0000 'International Tables Vol C Tables 4.2.6.8 and 6.1.1.4'
N N 0.0061 0.0033 'International Tables Vol C Tables 4.2.6.8 and 6.1.1.4'
P P 0.1023 0.0942 'International Tables Vol C Tables 4.2.6.8 and 6.1.1.4'
Cu Cu 0.3201 1.2651 'International Tables Vol C Tables 4.2.6.8 and 6.1.1.4'
Br Br -0.2901 2.4595 'International Tables Vol C Tables 4.2.6.8 and 6.1.1.4'

loop_
_geom_angle_atom_site_label_1
_geom_angle_atom_site_label_2
_geom_angle_atom_site_label_3
_geom_angle
C3 C1 C2 110.10(17)
C3 C1 P1 110.30(15)
C2 C1 P1 110.12(13)
C3 C1 H1 108.8
C2 C1 H1 108.8
P1 C1 H1 108.8
C1 C2 H2A 109.5
C1 C2 H2B 109.5
H2A C2 H2B 109.5
C1 C2 H2C 109.5
H2A C2 H2C 109.5
H2B C2 H2C 109.5
C1 C3 H3A 109.5
C1 C3 H3B 109.5
H3A C3 H3B 109.5
C1 C3 H3C 109.5
H3A C3 H3C 109.5
H3B C3 H3C 109.5
C5 C4 C6 111.03(16)
C5 C4 P1 115.23(14)
C6 C4 P1 112.66(13)
C5 C4 H4 105.7
C6 C4 H4 105.7
P1 C4 H4 105.7
C4 C5 H5A 109.5
C4 C5 H5B 109.5
H5A C5 H5B 109.5
C4 C5 H5C 109.5
H5A C5 H5C 109.5
H5B C5 H5C 109.5
C4 C6 H6A 109.5
C4 C6 H6B 109.5
H6A C6 H6B 109.5
C4 C6 H6C 109.5
H6A C6 H6C 109.5
H6B C6 H6C 109.5
C8 C7 P1 109.99(13)
C8 C7 H7A 109.7
P1 C7 H7A 109.7
C8 C7 H7B 109.7
P1 C7 H7B 109.7
H7A C7 H7B 108.2
N1 C8 C7 109.52(15)
N1 C8 H8A 109.8
C7 C8 H8A 109.8
N1 C8 H8B 109.8
C7 C8 H8B 109.8
H8A C8 H8B 108.2
N1 C9 C10 111.84(15)
N1 C9 H9A 109.2
C10 C9 H9A 109.2
N1 C9 H9B 109.2
C10 C9 H9B 109.2
H9A C9 H9B 107.9
C9 C10 P2 112.70(13)
C9 C10 H10A 109.1
P2 C10 H10A 109.1
C9 C10 H10B 109.1
P2 C10 H10B 109.1
H10A C10 H10B 107.8
C12 C11 C13 110.61(18)
C12 C11 P2 112.23(12)
C13 C11 P2 114.23(13)
C12 C11 H11 106.4
C13 C11 H11 106.4
P2 C11 H11 106.4
C11 C12 H12A 109.5
C11 C12 H12B 109.5
H12A C12 H12B 109.5
C11 C12 H12C 109.5
H12A C12 H12C 109.5
H12B C12 H12C 109.5
C11 C13 H13A 109.5
C11 C13 H13B 109.5
H13A C13 H13B 109.5
C11 C13 H13C 109.5
H13A C13 H13C 109.5
H13B C13 H13C 109.5
C15 C14 C16 109.13(16)
C15 C14 P2 111.51(14)
C16 C14 P2 109.31(13)
C15 C14 H14 109.0
C16 C14 H14 109.0
P2 C14 H14 109.0
C14 C15 H15A 109.5
C14 C15 H15B 109.5
H15A C15 H15B 109.5
C14 C15 H15C 109.5
H15A C15 H15C 109.5
H15B C15 H15C 109.5
C14 C16 H16A 109.5
C14 C16 H16B 109.5
H16A C16 H16B 109.5
C14 C16 H16C 109.5
H16A C16 H16C 109.5
H16B C16 H16C 109.5
C18 C17 C19 110.32(16)
C18 C17 P3 110.46(13)
C19 C17 P3 109.49(14)
C18 C17 H17 108.8
C19 C17 H17 108.8
P3 C17 H17 108.8
C17 C18 H18A 109.5
C17 C18 H18B 109.5
H18A C18 H18B 109.5
C17 C18 H18C 109.5
H18A C18 H18C 109.5
H18B C18 H18C 109.5
C17 C19 H19A 109.5
C17 C19 H19B 109.5
H19A C19 H19B 109.5
C17 C19 H19C 109.5
H19A C19 H19C 109.5
H19B C19 H19C 109.5
C21 C20 C22 111.36(17)
C21 C20 P3 112.29(13)
C22 C20 P3 115.42(13)
C21 C20 H20 105.6
C22 C20 H20 105.6
P3 C20 H20 105.6
C20 C21 H21A 109.5
C20 C21 H21B 109.5
H21A C21 H21B 109.5
C20 C21 H21C 109.5
H21A C21 H21C 109.5
H21B C21 H21C 109.5
C20 C22 H22A 109.5
C20 C22 H22B 109.5
H22A C22 H22B 109.5
C20 C22 H22C 109.5
H22A C22 H22C 109.5
H22B C22 H22C 109.5
C24 C23 P3 109.98(12)
C24 C23 H23A 109.7
P3 C23 H23A 109.7
C24 C23 H23B 109.7
P3 C23 H23B 109.7
H23A C23 H23B 108.2
N2 C24 C23 109.62(15)
N2 C24 H24A 109.7
C23 C24 H24A 109.7
N2 C24 H24B 109.7
C23 C24 H24B 109.7
H24A C24 H24B 108.2
N2 C25 C26 111.69(16)
N2 C25 H25A 109.3
C26 C25 H25A 109.3
N2 C25 H25B 109.3
C26 C25 H25B 109.3
H25A C25 H25B 107.9
C25 C26 P4 113.01(12)
C25 C26 H26A 109.0
P4 C26 H26A 109.0
C25 C26 H26B 109.0
P4 C26 H26B 109.0
H26A C26 H26B 107.8
C28 C27 C29 109.14(15)
C28 C27 P4 111.52(12)
C29 C27 P4 109.58(13)
C28 C27 H27 108.9
C29 C27 H27 108.9
P4 C27 H27 108.9
C27 C28 H28A 109.5
C27 C28 H28B 109.5
H28A C28 H28B 109.5
C27 C28 H28C 109.5
H28A C28 H28C 109.5
H28B C28 H28C 109.5
C27 C29 H29A 109.5
C27 C29 H29B 109.5
H29A C29 H29B 109.5
C27 C29 H29C 109.5
H29A C29 H29C 109.5
H29B C29 H29C 109.5
C31 C30 C32 111.00(15)
C31 C30 P4 111.71(12)
C32 C30 P4 114.21(13)
C31 C30 H30 106.5
C32 C30 H30 106.5
P4 C30 H30 106.5
C30 C31 H31A 109.5
C30 C31 H31B 109.5
H31A C31 H31B 109.5
C30 C31 H31C 109.5
H31A C31 H31C 109.5
H31B C31 H31C 109.5
C30 C32 H32A 109.5
C30 C32 H32B 109.5
H32A C32 H32B 109.5
C30 C32 H32C 109.5
H32A C32 H32C 109.5
H32B C32 H32C 109.5
C8 N1 C9 114.14(15)
C8 N1 Cu1 106.37(10)
C9 N1 Cu1 109.27(11)
C8 N1 H1A 109.0
C9 N1 H1A 109.0
Cu1 N1 H1A 109.0
C25 N2 C24 113.56(14)
C25 N2 Cu2 109.39(10)
C24 N2 Cu2 107.40(11)
C25 N2 H2 108.8
C24 N2 H2 108.8
Cu2 N2 H2 108.8
C7 P1 C1 103.36(9)
C7 P1 C4 100.54(9)
C1 P1 C4 106.19(9)
C7 P1 Cu1 99.60(6)
C1 P1 Cu1 122.55(6)
C4 P1 Cu1 120.25(7)
C10 P2 C14 105.80(9)
C10 P2 C11 100.19(8)
C14 P2 C11 104.80(9)
C10 P2 Cu1 101.03(7)
C14 P2 Cu1 117.78(6)
C11 P2 Cu1 124.15(6)
C23 P3 C17 103.27(9)
C23 P3 C20 100.87(9)
C17 P3 C20 106.30(9)
C23 P3 Cu2 99.76(6)
C17 P3 Cu2 122.67(6)
C20 P3 Cu2 119.76(6)
C26 P4 C27 105.78(9)
C26 P4 C30 99.87(8)
C27 P4 C30 104.52(8)
C26 P4 Cu2 99.96(6)
C27 P4 Cu2 117.86(6)
C30 P4 Cu2 125.39(6)
P1 Cu1 P2 125.39(2)
P1 Cu1 N1 86.18(4)
P2 Cu1 N1 86.12(4)
P1 Cu1 Br1 118.361(16)
P2 Cu1 Br1 115.770(16)
N1 Cu1 Br1 105.68(4)
P3 Cu2 P4 126.13(2)
P3 Cu2 N2 86.14(4)
P4 Cu2 N2 86.74(4)
P3 Cu2 Br2 119.708(15)
P4 Cu2 Br2 113.741(16)
N2 Cu2 Br2 104.79(4)

loop_
_geom_bond_atom_site_label_1
_geom_bond_atom_site_label_2
_geom_bond_distance
C1 C3 1.525(3)
C1 C2 1.536(3)
C1 P1 1.8503(19)
C1 H1 1.0000
C2 H2A 0.9800
C2 H2B 0.9800
C2 H2C 0.9800
C3 H3A 0.9800
C3 H3B 0.9800
C3 H3C 0.9800
C4 C5 1.527(3)
C4 C6 1.530(3)
C4 P1 1.8564(18)
C4 H4 1.0000
C5 H5A 0.9800
C5 H5B 0.9800
C5 H5C 0.9800
C6 H6A 0.9800
C6 H6B 0.9800
C6 H6C 0.9800
C7 C8 1.526(3)
C7 P1 1.8492(18)
C7 H7A 0.9900
C7 H7B 0.9900
C8 N1 1.473(2)
C8 H8A 0.9900
C8 H8B 0.9900
C9 N1 1.478(2)
C9 C10 1.529(3)
C9 H9A 0.9900
C9 H9B 0.9900
C10 P2 1.8553(18)
C10 H10A 0.9900
C10 H10B 0.9900
C11 C12 1.523(3)
C11 C13 1.533(3)
C11 P2 1.8642(18)
C11 H11 1.0000
C12 H12A 0.9800
C12 H12B 0.9800
C12 H12C 0.9800
C13 H13A 0.9800
C13 H13B 0.9800
C13 H13C 0.9800
C14 C15 1.528(3)
C14 C16 1.535(3)
C14 P2 1.8603(19)
C14 H14 1.0000
C15 H15A 0.9800
C15 H15B 0.9800
C15 H15C 0.9800
C16 H16A 0.9800
C16 H16B 0.9800
C16 H16C 0.9800
C17 C18 1.529(3)
C17 C19 1.535(3)
C17 P3 1.8560(18)
C17 H17 1.0000
C18 H18A 0.9800
C18 H18B 0.9800
C18 H18C 0.9800
C19 H19A 0.9800
C19 H19B 0.9800
C19 H19C 0.9800
C20 C21 1.531(3)
C20 C22 1.532(3)
C20 P3 1.8574(19)
C20 H20 1.0000
C21 H21A 0.9800
C21 H21B 0.9800
C21 H21C 0.9800
C22 H22A 0.9800
C22 H22B 0.9800
C22 H22C 0.9800
C23 C24 1.526(3)
C23 P3 1.8542(19)
C23 H23A 0.9900
C23 H23B 0.9900
C24 N2 1.475(2)
C24 H24A 0.9900
C24 H24B 0.9900
C25 N2 1.472(2)
C25 C26 1.533(2)
C25 H25A 0.9900
C25 H25B 0.9900
C26 P4 1.8499(18)
C26 H26A 0.9900
C26 H26B 0.9900
C27 C28 1.530(3)
C27 C29 1.539(3)
C27 P4 1.8624(18)
C27 H27 1.0000
C28 H28A 0.9800
C28 H28B 0.9800
C28 H28C 0.9800
C29 H29A 0.9800
C29 H29B 0.9800
C29 H29C 0.9800
C30 C31 1.525(3)
C30 C32 1.535(2)
C30 P4 1.8637(18)
C30 H30 1.0000
C31 H31A 0.9800
C31 H31B 0.9800
C31 H31C 0.9800
C32 H32A 0.9800
C32 H32B 0.9800
C32 H32C 0.9800
N1 Cu1 2.2744(15)
N1 H1A 0.9300
N2 Cu2 2.2562(15)
N2 H2 0.9300
P1 Cu1 2.2448(6)
P2 Cu1 2.2470(6)
P3 Cu2 2.2461(6)
P4 Cu2 2.2532(5)
Cu1 Br1 2.4432(4)
Cu2 Br2 2.4488(4)
